data_4061130
loop_
_publ_author_name
'Cabeza, Javier A.'
'del R\'io, Ignacio'
'Garc\'ia-Granda, Santiago'
'Moreno, Marta'
'P\'erez-Carre\~no, Enrique'
'Su\'arez, Marta'

_publ_section_title
;
 \h3-Edge-Bridging versus \h3-Face-Capping Coordination of a Conjugated
 Ynenyl Ligand on a Triruthenium Cluster Core
;
_journal_coden_ASTM ORGND7
_journal_issue 24
_journal_name_full Organometallics
_journal_page_first 5849
_journal_page_last 5855
_journal_paper_doi 10.1021/om049524o
_journal_volume 23
_journal_year 2004
_chemical_formula_sum 'C30 H19 N3 O10 Ru3'
_chemical_formula_weight 884.69
_space_group_IT_number 2
_symmetry_cell_setting triclinic
_symmetry_space_group_name_Hall '-P 1'
_symmetry_space_group_name_H-M 'P -1'
_cell_angle_alpha 96.44(4)
_cell_angle_beta 98.92(5)
_cell_angle_gamma 99.33(7)
_cell_formula_units_Z 2
_cell_length_a 9.209(5)
_cell_length_b 11.477(7)
_cell_length_c 16.107(2)
_cell_measurement_temperature 293(2)
_cell_volume 1643.0(14)
_diffrn_ambient_temperature 293(2)
_exptl_crystal_density_diffrn 1.788
_cod_depositor_comments
;
The following automatic conversions were performed:
'_symmetry_cell_setting' value 'Triclinic' changed to 'triclinic'
according to '/home/saulius/struct/CIF-dictionaries/cif_core.dic'
dictionary named 'cif_core.dic' version 2.4.1 from 2010-06-29.

Automatic conversion script
Id: cif_fix_enum 1527 2010-12-29 10:47:43Z saulius 
;
_cod_database_code 4061130

loop_
_symmetry_equiv_pos_as_xyz
'x, y, z'
'-x, -y, -z'

loop_
_atom_site_label
_atom_site_type_symbol
_atom_site_fract_x
_atom_site_fract_y
_atom_site_fract_z
_atom_site_U_iso_or_equiv
_atom_site_adp_type
_atom_site_occupancy
_atom_site_calc_flag
_atom_site_refinement_flags
_atom_site_disorder_assembly
_atom_site_disorder_group
Ru3 Ru -0.00095(3) 0.22575(2) 0.180353(17) 0.04013(8) Uani 1 d . . .
Ru2 Ru 0.31529(3) 0.14129(2) 0.178805(17) 0.04074(8) Uani 1 d . . .
Ru1 Ru 0.27257(3) 0.37974(2) 0.167830(18) 0.04477(9) Uani 1 d . . .
O5 O 0.5911(5) 0.4867(4) 0.1652(3) 0.1248(17) Uani 1 d . . .
O6 O 0.1627(6) 0.6126(3) 0.1572(3) 0.1085(14) Uani 1 d . . .
O7 O 0.5898(4) 0.1871(4) 0.3158(2) 0.0919(11) Uani 1 d . . .
O8 O 0.5178(4) 0.1851(4) 0.0471(3) 0.1035(13) Uani 1 d . . .
O9 O 0.2968(5) -0.1292(3) 0.1589(3) 0.1001(12) Uani 1 d . . .
O10 O -0.1060(5) 0.3759(3) 0.3179(2) 0.0920(11) Uani 1 d . . .
O11 O -0.1404(4) 0.3713(4) 0.0514(2) 0.0906(11) Uani 1 d . . .
O12 O -0.2735(4) 0.0274(3) 0.1636(3) 0.0861(10) Uani 1 d . . .
O13 O 0.1079(3) -0.0315(2) 0.31427(15) 0.0566(6) Uani 1 d . . .
O14 O 0.4092(4) 0.3233(3) 0.46835(19) 0.0724(8) Uani 1 d . . .
N1 N 0.1085(3) 0.1327(3) 0.08979(16) 0.0376(6) Uani 1 d . . .
H1 H 0.066(4) 0.068(3) 0.077(2) 0.031(9) Uiso 1 d . . .
N2 N 0.0678(3) 0.1248(2) -0.05777(17) 0.0457(6) Uani 1 d . . .
N3 N 0.2000(3) 0.3000(2) 0.03262(17) 0.0417(6) Uani 1 d . . .
C1 C 0.1250(3) 0.1861(3) 0.0187(2) 0.0379(6) Uani 1 d . . .
C2 C 0.0893(5) 0.1814(4) -0.1245(2) 0.0553(9) Uani 1 d . . .
H2 H 0.044(5) 0.148(4) -0.174(3) 0.067(13) Uiso 1 d . . .
C3 C 0.1658(5) 0.2945(4) -0.1166(3) 0.0566(9) Uani 1 d . . .
H3 H 0.183(5) 0.332(4) -0.159(3) 0.070(13) Uiso 1 d . . .
C4 C 0.2197(4) 0.3522(3) -0.0356(2) 0.0493(8) Uani 1 d . . .
H4 H 0.278(5) 0.427(4) -0.024(3) 0.062(12) Uiso 1 d . . .
C5 C 0.4693(6) 0.4465(4) 0.1635(3) 0.0754(13) Uani 1 d . . .
C6 C 0.2057(6) 0.5253(4) 0.1590(3) 0.0661(11) Uani 1 d . . .
C7 C 0.4868(5) 0.1678(4) 0.2645(3) 0.0602(10) Uani 1 d . . .
C8 C 0.4413(5) 0.1703(4) 0.0953(3) 0.0619(10) Uani 1 d . . .
C9 C 0.2999(5) -0.0307(4) 0.1669(3) 0.0603(10) Uani 1 d . . .
C10 C -0.0694(5) 0.3173(4) 0.2659(3) 0.0588(9) Uani 1 d . . .
C11 C -0.0870(5) 0.3182(4) 0.0986(3) 0.0569(9) Uani 1 d . . .
C12 C -0.1708(4) 0.0976(4) 0.1687(3) 0.0534(9) Uani 1 d . . .
C13 C 0.0990(5) -0.2275(4) 0.3423(3) 0.0660(11) Uani 1 d . . .
H13 H 0.090(5) -0.251(4) 0.282(3) 0.075(14) Uiso 1 d . . .
C14 C 0.1033(7) -0.3111(5) 0.3971(4) 0.0839(15) Uani 1 d . . .
H14 H 0.080(6) -0.389(5) 0.369(4) 0.096(18) Uiso 1 d . . .
C15 C 0.1258(6) -0.2768(6) 0.4842(4) 0.0838(15) Uani 1 d . . .
H15 H 0.118(9) -0.362(7) 0.517(5) 0.17(3) Uiso 1 d . . .
C16 C 0.1444(5) -0.1596(5) 0.5149(3) 0.0699(13) Uani 1 d . . .
H16 H 0.170(5) -0.133(4) 0.577(3) 0.080(14) Uiso 1 d . . .
C17 C 0.1402(5) -0.0712(4) 0.4614(2) 0.0570(9) Uani 1 d . . .
H17 H 0.149(5) 0.019(4) 0.484(3) 0.068(13) Uiso 1 d . . .
C18 C 0.1157(4) -0.1082(3) 0.3742(2) 0.0505(8) Uani 1 d . . .
C25 C 0.3967(5) 0.2633(4) 0.5364(3) 0.0622(10) Uani 1 d . . .
C26 C 0.4879(6) 0.1807(6) 0.5476(4) 0.0834(15) Uani 1 d . . .
H26 H 0.547(6) 0.171(5) 0.501(3) 0.091(16) Uiso 1 d . . .
C27 C 0.4829(7) 0.1151(7) 0.6131(5) 0.107(2) Uani 1 d . . .
H27 H 0.549(9) 0.055(7) 0.615(5) 0.15(3) Uiso 1 d . . .
C28 C 0.3889(7) 0.1295(8) 0.6690(4) 0.112(2) Uani 1 d . . .
H28 H 0.390(8) 0.078(6) 0.715(5) 0.13(2) Uiso 1 d . . .
C29 C 0.2967(8) 0.2104(8) 0.6578(4) 0.107(2) Uani 1 d . . .
H29 H 0.212(9) 0.222(7) 0.693(5) 0.15(3) Uiso 1 d . . .
C30 C 0.2960(6) 0.2774(6) 0.5906(3) 0.0831(15) Uani 1 d . . .
H30 H 0.230(5) 0.347(4) 0.582(3) 0.062(12) Uiso 1 d . . .
C19 C 0.1514(5) 0.0935(3) 0.3429(2) 0.0475(8) Uani 1 d . . .
H19A H 0.249(5) 0.101(3) 0.380(2) 0.050(10) Uiso 1 d . . .
H19B H 0.074(5) 0.114(4) 0.371(3) 0.057(11) Uiso 1 d . . .
C20 C 0.1624(4) 0.1568(3) 0.2683(2) 0.0415(7) Uani 1 d . . .
C21 C 0.2231(4) 0.2713(3) 0.2656(2) 0.0434(7) Uani 1 d . . .
C22 C 0.2962(4) 0.3902(3) 0.2962(2) 0.0517(8) Uani 1 d . . .
C23 C 0.3394(5) 0.4559(4) 0.3718(3) 0.0657(11) Uani 1 d . . .
H23 H 0.408(6) 0.549(5) 0.376(3) 0.085(15) Uiso 1 d . . .
C24 C 0.3122(6) 0.4075(5) 0.4515(3) 0.0693(12) Uani 1 d . . .
H24A H 0.335(6) 0.475(5) 0.500(4) 0.097(17) Uiso 1 d . . .
H24B H 0.198(6) 0.366(4) 0.445(3) 0.081(14) Uiso 1 d . . .

loop_
_atom_site_aniso_label
_atom_site_aniso_U_11
_atom_site_aniso_U_22
_atom_site_aniso_U_33
_atom_site_aniso_U_23
_atom_site_aniso_U_13
_atom_site_aniso_U_12
Ru3 0.03812(14) 0.04263(15) 0.04136(15) 0.00729(11) 0.00905(11) 0.00957(11)
Ru2 0.03673(14) 0.04450(15) 0.04267(15) 0.00945(11) 0.00740(11) 0.00966(11)
Ru1 0.04921(16) 0.03737(15) 0.04400(16) 0.00397(11) 0.00594(12) 0.00036(11)
O5 0.074(3) 0.127(4) 0.156(4) 0.017(3) 0.027(3) -0.038(3)
O6 0.161(4) 0.059(2) 0.113(3) 0.012(2) 0.022(3) 0.045(2)
O7 0.0562(19) 0.130(3) 0.080(2) 0.014(2) -0.0178(17) 0.0186(19)
O8 0.081(2) 0.153(4) 0.104(3) 0.055(3) 0.057(2) 0.039(2)
O9 0.107(3) 0.053(2) 0.142(4) 0.014(2) 0.013(3) 0.0280(19)
O10 0.109(3) 0.096(3) 0.082(2) -0.0077(19) 0.047(2) 0.034(2)
O11 0.094(3) 0.101(3) 0.094(3) 0.049(2) 0.013(2) 0.047(2)
O12 0.0548(18) 0.072(2) 0.132(3) 0.013(2) 0.0349(19) -0.0028(16)
O13 0.0795(18) 0.0482(14) 0.0373(12) 0.0086(10) 0.0026(12) 0.0033(13)
O14 0.079(2) 0.083(2) 0.0602(17) 0.0085(15) 0.0185(15) 0.0255(17)
N1 0.0407(14) 0.0343(14) 0.0359(14) 0.0051(11) 0.0056(11) 0.0021(12)
N2 0.0553(17) 0.0426(15) 0.0363(14) 0.0049(11) 0.0045(12) 0.0047(13)
N3 0.0456(15) 0.0376(14) 0.0418(14) 0.0084(11) 0.0083(12) 0.0048(11)
C1 0.0371(15) 0.0382(16) 0.0393(16) 0.0060(13) 0.0074(13) 0.0084(12)
C2 0.072(3) 0.054(2) 0.0372(19) 0.0085(16) 0.0060(18) 0.0064(19)
C3 0.068(2) 0.058(2) 0.046(2) 0.0180(18) 0.0118(18) 0.0063(19)
C4 0.055(2) 0.0434(19) 0.050(2) 0.0130(15) 0.0118(16) 0.0045(16)
C5 0.067(3) 0.074(3) 0.076(3) 0.007(2) 0.017(2) -0.016(2)
C6 0.093(3) 0.046(2) 0.058(2) 0.0045(17) 0.011(2) 0.012(2)
C7 0.049(2) 0.074(3) 0.062(2) 0.016(2) 0.0111(19) 0.0184(19)
C8 0.047(2) 0.076(3) 0.070(3) 0.022(2) 0.0148(19) 0.0205(19)
C9 0.060(2) 0.053(2) 0.071(3) 0.0127(19) 0.007(2) 0.0201(18)
C10 0.057(2) 0.066(2) 0.060(2) 0.013(2) 0.0190(19) 0.0182(19)
C11 0.056(2) 0.059(2) 0.061(2) 0.0139(19) 0.0117(18) 0.0212(18)
C12 0.0430(19) 0.055(2) 0.066(2) 0.0106(18) 0.0162(17) 0.0124(17)
C13 0.078(3) 0.057(2) 0.064(3) 0.014(2) 0.008(2) 0.015(2)
C14 0.093(4) 0.065(3) 0.099(4) 0.027(3) 0.016(3) 0.021(3)
C15 0.089(4) 0.094(4) 0.087(4) 0.051(3) 0.031(3) 0.032(3)
C16 0.066(3) 0.106(4) 0.053(2) 0.036(2) 0.020(2) 0.035(3)
C17 0.056(2) 0.079(3) 0.045(2) 0.0179(19) 0.0149(17) 0.025(2)
C18 0.051(2) 0.059(2) 0.0462(19) 0.0166(16) 0.0120(16) 0.0140(17)
C25 0.056(2) 0.078(3) 0.049(2) 0.0019(19) 0.0058(17) 0.009(2)
C26 0.061(3) 0.111(4) 0.091(4) 0.034(3) 0.027(3) 0.029(3)
C27 0.075(4) 0.151(6) 0.115(5) 0.061(5) 0.025(3) 0.043(4)
C28 0.086(4) 0.177(7) 0.091(4) 0.065(5) 0.026(3) 0.040(4)
C29 0.098(4) 0.175(7) 0.063(3) 0.029(4) 0.029(3) 0.044(5)
C30 0.082(3) 0.114(4) 0.059(3) 0.007(3) 0.018(2) 0.033(3)
C19 0.054(2) 0.051(2) 0.0377(17) 0.0061(15) 0.0081(16) 0.0093(16)
C20 0.0396(16) 0.0484(18) 0.0376(16) 0.0066(14) 0.0081(13) 0.0097(14)
C21 0.0436(17) 0.0470(18) 0.0395(17) 0.0030(14) 0.0061(14) 0.0111(14)
C22 0.052(2) 0.049(2) 0.048(2) 0.0006(16) 0.0018(16) 0.0040(16)
C23 0.074(3) 0.057(2) 0.056(2) -0.0054(19) -0.002(2) 0.003(2)
C24 0.076(3) 0.076(3) 0.049(2) -0.007(2) 0.002(2) 0.016(2)

loop_
_geom_bond_atom_site_label_1
_geom_bond_atom_site_label_2
_geom_bond_distance
_geom_bond_site_symmetry_2
_geom_bond_publ_flag
Ru3 C10 1.886(4) . ?
Ru3 C12 1.936(4) . ?
Ru3 C11 1.937(4) . ?
Ru3 N1 2.177(3) . ?
Ru3 C20 2.207(3) . ?
Ru3 C21 2.242(4) . ?
Ru3 Ru1 2.881(2) . ?
Ru2 C7 1.888(4) . ?
Ru2 C8 1.930(4) . ?
Ru2 C9 1.941(4) . ?
Ru2 C20 2.179(3) . ?
Ru2 N1 2.180(3) . ?
Ru2 C21 2.283(4) . ?
Ru2 Ru1 2.8481(18) . ?
Ru1 C5 1.864(5) . ?
Ru1 C6 1.884(5) . ?
Ru1 C22 2.033(4) . ?
Ru1 C21 2.171(4) . ?
Ru1 N3 2.221(3) . ?
O5 C5 1.136(6) . ?
O6 C6 1.138(5) . ?
O7 C7 1.132(5) . ?
O8 C8 1.134(5) . ?
O9 C9 1.119(5) . ?
O10 C10 1.141(5) . ?
O11 C11 1.129(5) . ?
O12 C12 1.124(5) . ?
O13 C18 1.380(4) . ?
O13 C19 1.427(4) . ?
O14 C25 1.369(5) . ?
O14 C24 1.437(6) . ?
N1 C1 1.375(4) . ?
N1 H1 0.77(3) . ?
N2 C1 1.332(4) . ?
N2 C2 1.341(5) . ?
N3 C4 1.332(4) . ?
N3 C1 1.352(4) . ?
C2 C3 1.355(6) . ?
C2 H2 0.86(5) . ?
C3 C4 1.373(6) . ?
C3 H3 0.87(5) . ?
C4 H4 0.92(4) . ?
C13 C14 1.375(7) . ?
C13 C18 1.383(6) . ?
C13 H13 0.97(5) . ?
C14 C15 1.387(8) . ?
C14 H14 0.93(6) . ?
C15 C16 1.354(8) . ?
C15 H15 1.16(8) . ?
C16 C17 1.406(6) . ?
C16 H16 0.99(5) . ?
C17 C18 1.392(5) . ?
C17 H17 1.04(5) . ?
C25 C26 1.373(7) . ?
C25 C30 1.383(6) . ?
C26 C27 1.366(8) . ?
C26 H26 1.01(5) . ?
C27 C28 1.357(9) . ?
C27 H27 1.00(8) . ?
C28 C29 1.364(10) . ?
C28 H28 1.00(7) . ?
C29 C30 1.398(8) . ?
C29 H29 1.05(8) . ?
C30 H30 1.08(4) . ?
C19 C20 1.480(5) . ?
C19 H19A 0.99(4) . ?
C19 H19B 0.94(4) . ?
C20 C21 1.350(5) . ?
C21 C22 1.416(5) . ?
C22 C23 1.325(5) . ?
C23 C24 1.496(7) . ?
C23 H23 1.13(5) . ?
C24 H24A 1.01(6) . ?
C24 H24B 1.06(5) . ?
